data_7226981
loop_
_publ_author_name
'Sun, Xiaohua'
'Fei, Jie'
'Zou, Chuncheng'
'Lu, Min'
'Ye, Jinxing'

_publ_section_title
;
 Remote Stereocontrolled Asymmetric 1,6-Addition/1,4-Addition Cascade
 Reactions between Cyclic Dienones and 2-Indolinethiones
;
_journal_name_full 'RSC Adv.'
_journal_paper_doi 10.1039/C6RA19916J
_journal_year 2016
_chemical_absolute_configuration ad
_chemical_formula_sum 'C19 H21 N O3 S'
_chemical_formula_weight 343.43
_chemical_name_systematic
; 
 ? 
;
_space_group_crystal_system orthorhombic
_space_group_IT_number 19
_space_group_name_Hall 'P 2ac 2ab'
_space_group_name_H-M_alt 'P 21 21 21'
_symmetry_space_group_name_Hall 'P 2ac 2ab'
_symmetry_space_group_name_H-M 'P 21 21 21'
_atom_sites_solution_hydrogens mixed
_audit_creation_method SHELXL-2013
_audit_update_record
;
2016-07-22 deposited with the CCDC.
2016-10-31 downloaded from the CCDC.
;
_cell_angle_alpha 90
_cell_angle_beta 90
_cell_angle_gamma 90
_cell_formula_units_Z 4
_cell_length_a 7.4511(8)
_cell_length_b 8.0164(8)
_cell_length_c 28.243(3)
_cell_measurement_reflns_used 3574
_cell_measurement_temperature 293(2)
_cell_measurement_theta_max 50.947
_cell_measurement_theta_min 5.282
_cell_volume 1687.0(3)
_computing_cell_refinement 'Bruker SMART'
_computing_data_collection 'Bruker SMART'
_computing_data_reduction 'Bruker SHELXTL'
_computing_molecular_graphics 'Bruker SHELXTL'
_computing_publication_material 'Bruker SHELXTL'
_computing_structure_refinement 'SHELXL-2013 (Sheldrick, 2013)'
_computing_structure_solution 'Bruker SHELXTL'
_diffrn_ambient_temperature 293(2)
_diffrn_measured_fraction_theta_full 0.999
_diffrn_measured_fraction_theta_max 0.999
_diffrn_measurement_device_type 'CCD area detector'
_diffrn_measurement_method 'phi and omega scans'
_diffrn_radiation_type MoK\a
_diffrn_radiation_wavelength 0.71073
_diffrn_reflns_av_R_equivalents 0.0321
_diffrn_reflns_av_unetI/netI 0.0341
_diffrn_reflns_Laue_measured_fraction_full 0.999
_diffrn_reflns_Laue_measured_fraction_max 0.999
_diffrn_reflns_limit_h_max 9
_diffrn_reflns_limit_h_min -6
_diffrn_reflns_limit_k_max 9
_diffrn_reflns_limit_k_min -9
_diffrn_reflns_limit_l_max 33
_diffrn_reflns_limit_l_min -34
_diffrn_reflns_number 10124
_diffrn_reflns_point_group_measured_fraction_full 0.999
_diffrn_reflns_point_group_measured_fraction_max 0.999
_diffrn_reflns_theta_full 25.242
_diffrn_reflns_theta_max 25.996
_diffrn_reflns_theta_min 2.641
_exptl_absorpt_coefficient_mu 0.209
_exptl_absorpt_correction_T_max 0.7456
_exptl_absorpt_correction_T_min 0.6698
_exptl_absorpt_correction_type multi-scan
_exptl_absorpt_process_details sadabs
_exptl_crystal_colour colorless
_exptl_crystal_density_diffrn 1.352
_exptl_crystal_description prismatic
_exptl_crystal_F_000 728
_exptl_crystal_size_max 0.220
_exptl_crystal_size_mid 0.170
_exptl_crystal_size_min 0.130
_refine_diff_density_max 0.309
_refine_diff_density_min -0.145
_refine_diff_density_rms 0.045
_refine_ls_abs_structure_details
; 
 Flack x determined using 1206 quotients [(I+)-(I-)]/[(I+)+(I-)] 
 (Parsons and Flack (2004), Acta Cryst. A60, s61). 
;
_refine_ls_abs_structure_Flack 0.07(4)
_refine_ls_extinction_method none
_refine_ls_goodness_of_fit_ref 1.039
_refine_ls_hydrogen_treatment mixed
_refine_ls_matrix_type full
_refine_ls_number_parameters 222
_refine_ls_number_reflns 3309
_refine_ls_number_restraints 1
_refine_ls_restrained_S_all 1.039
_refine_ls_R_factor_all 0.0434
_refine_ls_R_factor_gt 0.0400
_refine_ls_shift/su_max 0.001
_refine_ls_shift/su_mean 0.000
_refine_ls_structure_factor_coef Fsqd
_refine_ls_weighting_details 'w=1/[\s^2^(Fo^2^)+(0.0549P)^2^+0.2432P] where P=(Fo^2^+2Fc^2^)/3'
_refine_ls_weighting_scheme calc
_refine_ls_wR_factor_gt 0.0950
_refine_ls_wR_factor_ref 0.0974
_reflns_Friedel_coverage 0.707
_reflns_Friedel_fraction_full 0.998
_reflns_Friedel_fraction_max 0.999
_reflns_number_gt 3067
_reflns_number_total 3309
_reflns_threshold_expression 'I > 2\s(I)'
_cod_data_source_file c6ra19916j2.cif
_cod_data_source_block cd16447
_cod_database_code 7226981
_shelx_space_group_comment
; 
The symmetry employed for this shelxl refinement is uniquely defined 
by the following loop, which should always be used as a source of 
symmetry information in preference to the above space-group names. 
They are only intended as comments. 
;
_shelx_estimated_absorpt_t_min 0.955
_shelx_estimated_absorpt_t_max 0.973
_shelxl_version_number 2013-4

loop_
_space_group_symop_operation_xyz
'x, y, z'
'-x+1/2, -y, z+1/2'
'-x, y+1/2, -z+1/2'
'x+1/2, -y+1/2, -z'

loop_
_atom_site_label
_atom_site_type_symbol
_atom_site_fract_x
_atom_site_fract_y
_atom_site_fract_z
_atom_site_U_iso_or_equiv
_atom_site_adp_type
_atom_site_occupancy
_atom_site_site_symmetry_order
_atom_site_calc_flag
_atom_site_refinement_flags_posn
_atom_site_refinement_flags_adp
S1 S 0.33380(11) 1.07497(9) 0.11085(2) 0.0411(2) Uani 1 1 d . .
N1 N 0.2973(3) 0.8581(3) 0.03778(8) 0.0390(6) Uani 1 1 d D .
O1 O 0.2519(4) 1.4234(3) 0.20199(11) 0.0719(8) Uani 1 1 d . .
O2 O 0.7275(4) 0.5323(4) 0.18126(8) 0.0690(8) Uani 1 1 d . .
O3 O 0.8018(3) 0.6758(3) 0.11700(7) 0.0449(5) Uani 1 1 d . .
C1 C 0.3372(4) 0.6985(4) 0.02455(9) 0.0349(6) Uani 1 1 d . .
C2 C 0.3015(4) 0.6149(4) -0.01748(9) 0.0437(7) Uani 1 1 d . .
H2 H 0.2401 0.6668 -0.0421 0.052 Uiso 1 1 calc R U
C3 C 0.3599(5) 0.4536(4) -0.02144(11) 0.0499(8) Uani 1 1 d . .
H3 H 0.3376 0.3948 -0.0492 0.060 Uiso 1 1 calc R U
C4 C 0.4522(5) 0.3756(4) 0.01548(11) 0.0483(8) Uani 1 1 d . .
H4 H 0.4921 0.2665 0.0117 0.058 Uiso 1 1 calc R U
C5 C 0.4848(4) 0.4576(4) 0.05723(10) 0.0386(6) Uani 1 1 d . .
H5 H 0.5447 0.4040 0.0818 0.046 Uiso 1 1 calc R U
C6 C 0.4276(3) 0.6212(3) 0.06250(9) 0.0318(6) Uani 1 1 d . .
C7 C 0.4402(3) 0.7432(3) 0.09960(8) 0.0298(5) Uani 1 1 d . .
C8 C 0.3599(3) 0.8828(3) 0.08310(8) 0.0324(6) Uani 1 1 d . .
C9 C 0.5136(3) 0.7230(3) 0.14889(9) 0.0313(6) Uani 1 1 d . .
H9 H 0.4260 0.6587 0.1672 0.038 Uiso 1 1 calc R U
C10 C 0.5365(4) 0.8937(4) 0.17325(9) 0.0356(6) Uani 1 1 d . .
H10A H 0.5702 0.8752 0.2060 0.043 Uiso 1 1 calc R U
H10B H 0.6344 0.9527 0.1580 0.043 Uiso 1 1 calc R U
C11 C 0.3703(4) 1.0043(3) 0.17216(9) 0.0327(6) Uani 1 1 d . .
C12 C 0.2047(4) 0.9176(4) 0.19174(10) 0.0388(6) Uani 1 1 d . .
H12A H 0.1814 0.8182 0.1732 0.047 Uiso 1 1 calc R U
H12B H 0.2287 0.8827 0.2240 0.047 Uiso 1 1 calc R U
C13 C 0.0393(4) 1.0261(4) 0.19139(12) 0.0482(8) Uani 1 1 d . .
H13A H -0.0585 0.9663 0.2064 0.058 Uiso 1 1 calc R U
H13B H 0.0050 1.0481 0.1589 0.058 Uiso 1 1 calc R U
C14 C 0.0678(5) 1.1913(4) 0.21692(12) 0.0514(8) Uani 1 1 d . .
H14A H -0.0298 1.2662 0.2089 0.062 Uiso 1 1 calc R U
H14B H 0.0632 1.1719 0.2508 0.062 Uiso 1 1 calc R U
C15 C 0.2414(4) 1.2743(4) 0.20515(10) 0.0446(7) Uani 1 1 d . .
C16 C 0.4042(4) 1.1649(4) 0.20039(10) 0.0416(7) Uani 1 1 d . .
H16A H 0.4463 1.1352 0.2318 0.050 Uiso 1 1 calc R U
H16B H 0.4987 1.2279 0.1850 0.050 Uiso 1 1 calc R U
C17 C 0.6905(4) 0.6315(3) 0.15110(8) 0.0354(6) Uani 1 1 d . .
C18 C 0.9766(4) 0.5957(4) 0.11511(12) 0.0490(7) Uani 1 1 d . .
H18A H 1.0163 0.5706 0.1470 0.059 Uiso 1 1 calc R U
H18B H 1.0628 0.6716 0.1010 0.059 Uiso 1 1 calc R U
C19 C 0.9706(5) 0.4398(6) 0.08711(16) 0.0743(12) Uani 1 1 d . .
H19A H 0.8938 0.3606 0.1026 0.111 Uiso 1 1 calc R U
H19B H 1.0894 0.3944 0.0845 0.111 Uiso 1 1 calc R U
H19C H 0.9248 0.4633 0.0561 0.111 Uiso 1 1 calc R U
H1 H 0.236(4) 0.927(4) 0.0240(12) 0.057(11) Uiso 1 1 d D .

loop_
_atom_site_aniso_label
_atom_site_aniso_U_11
_atom_site_aniso_U_22
_atom_site_aniso_U_33
_atom_site_aniso_U_23
_atom_site_aniso_U_13
_atom_site_aniso_U_12
S1 0.0539(4) 0.0349(3) 0.0344(3) 0.0056(3) 0.0044(3) 0.0091(3)
N1 0.0406(13) 0.0447(14) 0.0316(11) 0.0068(10) -0.0042(10) 0.0108(12)
O1 0.0714(17) 0.0409(13) 0.104(2) -0.0037(14) -0.0005(15) 0.0043(13)
O2 0.0580(15) 0.0896(19) 0.0594(14) 0.0373(14) 0.0020(12) 0.0256(14)
O3 0.0355(10) 0.0533(12) 0.0459(11) 0.0100(9) 0.0053(9) 0.0088(9)
C1 0.0316(13) 0.0432(14) 0.0298(12) 0.0044(10) -0.0007(11) -0.0008(13)
C2 0.0427(16) 0.0576(19) 0.0309(13) 0.0023(12) -0.0064(13) 0.0001(15)
C3 0.057(2) 0.0534(19) 0.0390(15) -0.0108(13) -0.0034(14) -0.0037(17)
C4 0.0542(19) 0.0383(16) 0.0525(17) -0.0060(14) -0.0033(15) 0.0003(14)
C5 0.0375(15) 0.0362(15) 0.0421(14) 0.0025(12) -0.0059(12) -0.0003(12)
C6 0.0264(13) 0.0385(15) 0.0305(12) 0.0037(11) -0.0004(10) -0.0022(11)
C7 0.0270(12) 0.0340(13) 0.0284(12) 0.0031(11) 0.0014(10) 0.0017(11)
C8 0.0331(14) 0.0368(14) 0.0273(11) 0.0052(10) 0.0044(11) 0.0013(12)
C9 0.0298(13) 0.0362(14) 0.0280(12) 0.0041(10) 0.0011(10) 0.0022(11)
C10 0.0325(13) 0.0407(15) 0.0335(12) 0.0015(12) -0.0032(11) -0.0015(12)
C11 0.0341(15) 0.0349(14) 0.0292(12) 0.0001(10) 0.0020(11) -0.0021(11)
C12 0.0366(15) 0.0410(15) 0.0388(13) -0.0015(12) 0.0049(12) -0.0050(13)
C13 0.0349(15) 0.058(2) 0.0518(17) 0.0005(15) 0.0083(14) -0.0042(14)
C14 0.0476(19) 0.0554(19) 0.0512(17) -0.0055(15) 0.0102(15) 0.0142(16)
C15 0.0514(18) 0.0438(17) 0.0387(15) -0.0061(13) -0.0026(13) 0.0048(15)
C16 0.0407(15) 0.0419(16) 0.0422(15) -0.0060(13) -0.0020(13) -0.0040(13)
C17 0.0371(14) 0.0384(14) 0.0306(12) 0.0020(11) -0.0057(12) 0.0037(12)
C18 0.0317(14) 0.0576(19) 0.0578(17) -0.0022(17) -0.0016(14) 0.0057(14)
C19 0.050(2) 0.079(3) 0.094(3) -0.032(2) -0.005(2) 0.014(2)

loop_
_atom_type_symbol
_atom_type_description
_atom_type_scat_dispersion_real
_atom_type_scat_dispersion_imag
_atom_type_scat_source
C C 0.0033 0.0016 'International Tables Vol C Tables 4.2.6.8 and 6.1.1.4'
H H 0.0000 0.0000 'International Tables Vol C Tables 4.2.6.8 and 6.1.1.4'
N N 0.0061 0.0033 'International Tables Vol C Tables 4.2.6.8 and 6.1.1.4'
O O 0.0106 0.0060 'International Tables Vol C Tables 4.2.6.8 and 6.1.1.4'
S S 0.1246 0.1234 'International Tables Vol C Tables 4.2.6.8 and 6.1.1.4'

loop_
_geom_angle_atom_site_label_1
_geom_angle_atom_site_label_2
_geom_angle_atom_site_label_3
_geom_angle
C8 S1 C11 97.74(12)
C1 N1 C8 108.4(2)
C1 N1 H1 128(3)
C8 N1 H1 123(3)
C17 O3 C18 118.1(2)
N1 C1 C2 130.1(3)
N1 C1 C6 107.9(2)
C2 C1 C6 122.0(3)
C3 C2 C1 117.7(3)
C3 C2 H2 121.2
C1 C2 H2 121.2
C2 C3 C4 121.2(3)
C2 C3 H3 119.4
C4 C3 H3 119.4
C5 C4 C3 121.0(3)
C5 C4 H4 119.5
C3 C4 H4 119.5
C4 C5 C6 119.4(3)
C4 C5 H5 120.3
C6 C5 H5 120.3
C5 C6 C1 118.8(3)
C5 C6 C7 134.6(2)
C1 C6 C7 106.7(2)
C8 C7 C6 106.4(2)
C8 C7 C9 124.7(2)
C6 C7 C9 128.7(2)
C7 C8 N1 110.6(2)
C7 C8 S1 128.85(19)
N1 C8 S1 120.6(2)
C7 C9 C17 114.1(2)
C7 C9 C10 111.0(2)
C17 C9 C10 108.4(2)
C7 C9 H9 107.7
C17 C9 H9 107.7
C10 C9 H9 107.7
C11 C10 C9 114.7(2)
C11 C10 H10A 108.6
C9 C10 H10A 108.6
C11 C10 H10B 108.6
C9 C10 H10B 108.6
H10A C10 H10B 107.6
C12 C11 C10 112.7(2)
C12 C11 C16 109.1(2)
C10 C11 C16 110.1(2)
C12 C11 S1 111.25(19)
C10 C11 S1 108.55(17)
C16 C11 S1 104.75(18)
C13 C12 C11 113.4(2)
C13 C12 H12A 108.9
C11 C12 H12A 108.9
C13 C12 H12B 108.9
C11 C12 H12B 108.9
H12A C12 H12B 107.7
C12 C13 C14 112.6(3)
C12 C13 H13A 109.1
C14 C13 H13A 109.1
C12 C13 H13B 109.1
C14 C13 H13B 109.1
H13A C13 H13B 107.8
C15 C14 C13 113.8(3)
C15 C14 H14A 108.8
C13 C14 H14A 108.8
C15 C14 H14B 108.8
C13 C14 H14B 108.8
H14A C14 H14B 107.7
O1 C15 C14 121.1(3)
O1 C15 C16 121.5(3)
C14 C15 C16 117.3(3)
C15 C16 C11 113.8(2)
C15 C16 H16A 108.8
C11 C16 H16A 108.8
C15 C16 H16B 108.8
C11 C16 H16B 108.8
H16A C16 H16B 107.7
O2 C17 O3 123.6(3)
O2 C17 C9 123.6(3)
O3 C17 C9 112.8(2)
O3 C18 C19 111.5(3)
O3 C18 H18A 109.3
C19 C18 H18A 109.3
O3 C18 H18B 109.3
C19 C18 H18B 109.3
H18A C18 H18B 108.0
C18 C19 H19A 109.5
C18 C19 H19B 109.5
H19A C19 H19B 109.5
C18 C19 H19C 109.5
H19A C19 H19C 109.5
H19B C19 H19C 109.5

loop_
_geom_bond_atom_site_label_1
_geom_bond_atom_site_label_2
_geom_bond_distance
S1 C8 1.739(3)
S1 C11 1.842(3)
N1 C1 1.365(4)
N1 C8 1.376(3)
N1 H1 0.82(2)
O1 C15 1.201(4)
O2 C17 1.197(3)
O3 C17 1.320(3)
O3 C18 1.453(3)
C1 C2 1.389(4)
C1 C6 1.409(4)
C2 C3 1.369(5)
C2 H2 0.9300
C3 C4 1.397(5)
C3 H3 0.9300
C4 C5 1.372(4)
C4 H4 0.9300
C5 C6 1.387(4)
C5 H5 0.9300
C6 C7 1.436(4)
C7 C8 1.352(4)
C7 C9 1.504(3)
C9 C17 1.510(4)
C9 C10 1.541(4)
C9 H9 0.9800
C10 C11 1.523(4)
C10 H10A 0.9700
C10 H10B 0.9700
C11 C12 1.521(4)
C11 C16 1.535(4)
C12 C13 1.508(4)
C12 H12A 0.9700
C12 H12B 0.9700
C13 C14 1.523(5)
C13 H13A 0.9700
C13 H13B 0.9700
C14 C15 1.492(5)
C14 H14A 0.9700
C14 H14B 0.9700
C15 C16 1.502(4)
C16 H16A 0.9700
C16 H16B 0.9700
C18 C19 1.479(5)
C18 H18A 0.9700
C18 H18B 0.9700
C19 H19A 0.9600
C19 H19B 0.9600
C19 H19C 0.9600

loop_
_geom_hbond_atom_site_label_D
_geom_hbond_atom_site_label_H
_geom_hbond_atom_site_label_A
_geom_hbond_distance_DH
_geom_hbond_distance_HA
_geom_hbond_distance_DA
_geom_hbond_angle_DHA
_geom_hbond_site_symmetry_A
C18 H18A O1 0.97 2.62 3.484(4) 147.9 1_645
C9 H9 O1 0.98 2.49 3.438(4) 162.5 1_545
C2 H2 O3 0.93 2.51 3.273(3) 140.0 4_465
C2 H2 O3 0.93 2.51 3.273(3) 140.0 4_465
C9 H9 O1 0.98 2.49 3.438(4) 162.5 1_545
C18 H18A O1 0.97 2.62 3.484(4) 147.9 1_645

loop_
_geom_torsion_atom_site_label_1
_geom_torsion_atom_site_label_2
_geom_torsion_atom_site_label_3
_geom_torsion_atom_site_label_4
_geom_torsion
C8 N1 C1 C2 179.7(3)
C8 N1 C1 C6 -0.2(3)
N1 C1 C2 C3 179.1(3)
C6 C1 C2 C3 -1.0(4)
C1 C2 C3 C4 0.0(5)
C2 C3 C4 C5 1.0(5)
C3 C4 C5 C6 -1.0(5)
C4 C5 C6 C1 0.0(4)
C4 C5 C6 C7 -178.8(3)
N1 C1 C6 C5 -179.0(2)
C2 C1 C6 C5 1.0(4)
N1 C1 C6 C7 0.0(3)
C2 C1 C6 C7 -179.9(2)
C5 C6 C7 C8 179.0(3)
C1 C6 C7 C8 0.1(3)
C5 C6 C7 C9 -5.4(5)
C1 C6 C7 C9 175.8(2)
C6 C7 C8 N1 -0.3(3)
C9 C7 C8 N1 -176.1(2)
C6 C7 C8 S1 -179.1(2)
C9 C7 C8 S1 5.1(4)
C1 N1 C8 C7 0.3(3)
C1 N1 C8 S1 179.2(2)
C11 S1 C8 C7 -19.3(3)
C11 S1 C8 N1 162.0(2)
C8 C7 C9 C17 -139.5(3)
C6 C7 C9 C17 45.6(4)
C8 C7 C9 C10 -16.7(3)
C6 C7 C9 C10 168.4(3)
C7 C9 C10 C11 51.7(3)
C17 C9 C10 C11 177.7(2)
C9 C10 C11 C12 53.8(3)
C9 C10 C11 C16 175.9(2)
C9 C10 C11 S1 -69.9(2)
C8 S1 C11 C12 -77.6(2)
C8 S1 C11 C10 47.0(2)
C8 S1 C11 C16 164.68(18)
C10 C11 C12 C13 179.4(2)
C16 C11 C12 C13 56.7(3)
S1 C11 C12 C13 -58.4(3)
C11 C12 C13 C14 -54.6(3)
C12 C13 C14 C15 44.3(4)
C13 C14 C15 O1 143.6(3)
C13 C14 C15 C16 -40.0(4)
O1 C15 C16 C11 -139.8(3)
C14 C15 C16 C11 43.9(4)
C12 C11 C16 C15 -50.2(3)
C10 C11 C16 C15 -174.5(2)
S1 C11 C16 C15 69.0(3)
C18 O3 C17 O2 2.1(4)
C18 O3 C17 C9 -179.6(2)
C7 C9 C17 O2 -140.6(3)
C10 C9 C17 O2 95.2(3)
C7 C9 C17 O3 41.1(3)
C10 C9 C17 O3 -83.1(3)
C17 O3 C18 C19 88.0(4)
